data_7203683
loop_
_publ_author_name
'Stock, Norbert'
'Bein, Thomas'

_publ_section_title
;
 High-throughput investigation of metal carboxyarylphosphonate hybrid
 compounds
;
_journal_issue 13
_journal_name_full 'Journal of Materials Chemistry'
_journal_page_first 1384
_journal_paper_doi 10.1039/b413318h
_journal_volume 15
_journal_year 2005
_chemical_formula_moiety 'Mn2+, 2(HO3PCH2C6H4COOH)-, 2H2O'
_chemical_formula_sum 'C16 H20 Mn O12 P2'
_chemical_formula_weight 521.20
_chemical_name_systematic 'Manganese di(4-methylene-hydrogenphosphono-benzoic acid)-di-hydrate'
_space_group_IT_number 2
_symmetry_cell_setting triclinic
_symmetry_space_group_name_Hall '-P 1'
_symmetry_space_group_name_H-M 'P -1'
_atom_sites_solution_hydrogens geom
_atom_sites_solution_primary direct
_atom_sites_solution_secondary difmap
_audit_creation_method SHELXL-97
_cell_angle_alpha 83.119(2)
_cell_angle_beta 88.307(2)
_cell_angle_gamma 84.461(2)
_cell_formula_units_Z 1
_cell_length_a 4.61980(10)
_cell_length_b 5.9379(2)
_cell_length_c 18.0676(2)
_cell_measurement_temperature 293(2)
_cell_volume 489.68(2)
_computing_data_collection 'Collect (Nonius BV, 1997-2000)'
_computing_structure_refinement 'SHELXL-97 (Sheldrick, 1997)'
_computing_structure_solution 'SHELXS-97 (Sheldrick, 1990)'
_diffrn_ambient_temperature 200
_diffrn_detector_area_resol_mean 9
_diffrn_measured_fraction_theta_full 0.988
_diffrn_measured_fraction_theta_max 0.988
_diffrn_measurement_device '95mm CCD camera on \k-goniostat'
_diffrn_measurement_device_type KappaCCD
_diffrn_radiation_monochromator 'vertically mounted graphite crystal'
_diffrn_radiation_source 'fine-focus sealed tube'
_diffrn_radiation_type MoK\a
_diffrn_radiation_wavelength 0.71073
_diffrn_reflns_av_R_equivalents 0.0619
_diffrn_reflns_av_sigmaI/netI 0.0546
_diffrn_reflns_limit_h_max 5
_diffrn_reflns_limit_h_min -5
_diffrn_reflns_limit_k_max 7
_diffrn_reflns_limit_k_min -7
_diffrn_reflns_limit_l_max 23
_diffrn_reflns_limit_l_min -23
_diffrn_reflns_number 9266
_diffrn_reflns_theta_full 27.38
_diffrn_reflns_theta_max 27.38
_diffrn_reflns_theta_min 3.41
_exptl_absorpt_coefficient_mu 0.904
_exptl_absorpt_correction_T_max 0.9373
_exptl_absorpt_correction_T_min 0.7732
_exptl_absorpt_correction_type numerical
_exptl_absorpt_process_details 'Absorption correction with XRed, rev 1.09, STOE (Darmstadt, Germany)'
_exptl_crystal_colour colourless
_exptl_crystal_density_diffrn 1.767
_exptl_crystal_density_method 'not measured'
_exptl_crystal_description stick
_exptl_crystal_F_000 267
_exptl_crystal_size_max 0.40
_exptl_crystal_size_mid 0.13
_exptl_crystal_size_min 0.07
_refine_diff_density_max 0.413
_refine_diff_density_min -0.589
_refine_diff_density_rms 0.130
_refine_ls_extinction_coef 0.010(3)
_refine_ls_extinction_expression Fc^*^=kFc[1+0.001xFc^2^\l^3^/sin(2\q)]^-1/4^
_refine_ls_extinction_method SHELXL
_refine_ls_goodness_of_fit_ref 1.057
_refine_ls_hydrogen_treatment mixed
_refine_ls_matrix_type full
_refine_ls_number_parameters 152
_refine_ls_number_reflns 2181
_refine_ls_number_restraints 0
_refine_ls_restrained_S_all 1.057
_refine_ls_R_factor_all 0.0519
_refine_ls_R_factor_gt 0.0347
_refine_ls_shift/su_max 0.000
_refine_ls_shift/su_mean 0.000
_refine_ls_structure_factor_coef Fsqd
_refine_ls_weighting_details 'calc w=1/[\s^2^(Fo^2^)+(0.0329P)^2^+0.3064P] where P=(Fo^2^+2Fc^2^)/3'
_refine_ls_weighting_scheme calc
_refine_ls_wR_factor_gt 0.0783
_refine_ls_wR_factor_ref 0.0843
_reflns_number_gt 1771
_reflns_number_total 2181
_reflns_threshold_expression >2sigma(I)
_cod_data_source_file b413318h.txt
_cod_data_source_block Mn(HO3PCH2C6H4COOH)2_2H2O
_cod_depositor_comments
;
The following automatic conversions were performed:
'_exptl_absorpt_correction_type' value 'Numerical' changed to 'numerical'
according to '/home/saulius/struct/CIF-dictionaries/cif_core.dic'
dictionary named 'cif_core.dic' version 2.4.1 from 2010-06-29.

Automatic conversion script
Id: cif_fix_enum 1527 2010-12-29 10:47:43Z saulius 
;
_cod_original_sg_symbol_H-M P-1
_cod_database_code 7203683

loop_
_symmetry_equiv_pos_as_xyz
'x, y, z'
'-x, -y, -z'

loop_
_atom_site_label
_atom_site_type_symbol
_atom_site_fract_x
_atom_site_fract_y
_atom_site_fract_z
_atom_site_U_iso_or_equiv
_atom_site_adp_type
_atom_site_occupancy
_atom_site_symmetry_multiplicity
_atom_site_calc_flag
_atom_site_refinement_flags
_atom_site_disorder_assembly
_atom_site_disorder_group
Mn1 Mn 0.0000 0.5000 0.5000 0.01473(15) Uani 1 2 d S . .
P1 P 0.47415(11) 0.61071(9) 0.62130(3) 0.01426(16) Uani 1 1 d . . .
O1 O 0.2036(3) 0.7092(3) 0.57768(8) 0.0165(3) Uani 1 1 d . . .
O2 O 0.6689(3) 0.4360(2) 0.58434(8) 0.0168(3) Uani 1 1 d . . .
O3 O 0.6557(3) 0.8134(3) 0.63616(9) 0.0199(4) Uani 1 1 d . . .
H3 H 0.813(6) 0.800(5) 0.6195(15) 0.024 Uiso 1 1 d . . .
O4 O 1.3206(4) -0.0771(3) 0.92766(10) 0.0368(5) Uani 1 1 d . . .
H4 H 1.4384 -0.1482 0.9655 0.044 Uiso 1 1 d R . .
O5 O 1.2840(4) 0.2536(3) 0.97585(10) 0.0365(5) Uani 1 1 d . . .
O6 O -0.2496(4) 0.8163(3) 0.45782(10) 0.0245(4) Uani 1 1 d . . .
H61 H -0.226(6) 0.949(5) 0.4498(15) 0.029 Uiso 1 1 d . . .
H62 H -0.412(7) 0.804(5) 0.4420(15) 0.029 Uiso 1 1 d . . .
C1 C 0.3458(5) 0.4943(4) 0.71143(12) 0.0205(5) Uani 1 1 d . . .
H1B H 0.2221 0.6125 0.7327 0.025 Uiso 1 1 calc R . .
H1A H 0.2259 0.3733 0.7046 0.025 Uiso 1 1 calc R . .
C2 C 0.5766(5) 0.4005(4) 0.76702(11) 0.0182(5) Uani 1 1 d . . .
C3 C 0.7128(5) 0.1808(4) 0.76583(13) 0.0238(5) Uani 1 1 d . . .
H3A H 0.6647 0.0930 0.7295 0.029 Uiso 1 1 calc R . .
C4 C 0.9184(5) 0.0923(4) 0.81806(13) 0.0239(5) Uani 1 1 d . . .
H4A H 1.0064 -0.0549 0.8169 0.029 Uiso 1 1 calc R . .
C5 C 0.9946(5) 0.2224(4) 0.87238(12) 0.0202(5) Uani 1 1 d . . .
C6 C 0.8616(5) 0.4420(4) 0.87377(13) 0.0236(5) Uani 1 1 d . . .
H6A H 0.9118 0.5303 0.9097 0.028 Uiso 1 1 calc R . .
C7 C 0.6545(5) 0.5290(4) 0.82154(13) 0.0232(5) Uani 1 1 d . . .
H7A H 0.5657 0.6759 0.8229 0.028 Uiso 1 1 calc R . .
C8 C 1.2130(5) 0.1252(4) 0.92861(12) 0.0218(5) Uani 1 1 d . . .

loop_
_atom_site_aniso_label
_atom_site_aniso_U_11
_atom_site_aniso_U_22
_atom_site_aniso_U_33
_atom_site_aniso_U_23
_atom_site_aniso_U_13
_atom_site_aniso_U_12
Mn1 0.0127(2) 0.0149(3) 0.0163(2) -0.00143(17) -0.00048(17) -0.00064(17)
P1 0.0119(3) 0.0159(3) 0.0151(3) -0.0019(2) -0.0016(2) -0.0016(2)
O1 0.0134(7) 0.0163(8) 0.0198(8) -0.0022(6) -0.0030(6) -0.0001(6)
O2 0.0146(7) 0.0169(8) 0.0193(8) -0.0042(6) 0.0003(6) -0.0018(6)
O3 0.0141(8) 0.0208(8) 0.0265(9) -0.0081(6) -0.0005(7) -0.0037(6)
O4 0.0393(11) 0.0331(11) 0.0358(10) -0.0003(8) -0.0177(8) 0.0081(9)
O5 0.0361(11) 0.0438(12) 0.0295(10) -0.0105(8) -0.0141(8) 0.0079(9)
O6 0.0188(8) 0.0158(8) 0.0383(10) 0.0013(7) -0.0095(7) -0.0020(7)
C1 0.0159(11) 0.0263(12) 0.0184(11) 0.0002(9) -0.0003(9) -0.0005(9)
C2 0.0149(11) 0.0246(12) 0.0149(10) 0.0002(9) 0.0013(8) -0.0036(9)
C3 0.0259(12) 0.0247(13) 0.0219(11) -0.0044(9) -0.0037(10) -0.0049(10)
C4 0.0248(12) 0.0213(12) 0.0250(12) -0.0016(9) -0.0022(10) -0.0003(9)
C5 0.0178(11) 0.0257(12) 0.0167(11) -0.0001(9) -0.0007(9) -0.0031(9)
C6 0.0242(12) 0.0281(13) 0.0195(11) -0.0069(9) -0.0038(9) -0.0010(10)
C7 0.0240(12) 0.0207(12) 0.0242(12) -0.0041(9) -0.0009(10) 0.0027(9)
C8 0.0197(11) 0.0273(13) 0.0175(11) -0.0001(9) -0.0008(9) -0.0007(9)

loop_
_atom_type_symbol
_atom_type_description
_atom_type_scat_dispersion_real
_atom_type_scat_dispersion_imag
_atom_type_scat_source
Mn Mn 0.3368 0.7283 'International Tables Vol C Tables 4.2.6.8 and 6.1.1.4'
P P 0.1023 0.0942 'International Tables Vol C Tables 4.2.6.8 and 6.1.1.4'
C C 0.0033 0.0016 'International Tables Vol C Tables 4.2.6.8 and 6.1.1.4'
H H 0.0000 0.0000 'International Tables Vol C Tables 4.2.6.8 and 6.1.1.4'
O O 0.0106 0.0060 'International Tables Vol C Tables 4.2.6.8 and 6.1.1.4'

loop_
_geom_angle_atom_site_label_1
_geom_angle_atom_site_label_2
_geom_angle_atom_site_label_3
_geom_angle
_geom_angle_site_symmetry_1
_geom_angle_site_symmetry_3
_geom_angle_publ_flag
O2 Mn1 O2 180.000(1) 1_455 2_666 ?
O2 Mn1 O6 90.18(6) 1_455 2_566 ?
O2 Mn1 O6 89.82(6) 2_666 2_566 ?
O2 Mn1 O6 89.82(6) 1_455 . ?
O2 Mn1 O6 90.18(6) 2_666 . ?
O6 Mn1 O6 180.00(9) 2_566 . ?
O2 Mn1 O1 88.22(5) 1_455 . ?
O2 Mn1 O1 91.78(5) 2_666 . ?
O6 Mn1 O1 94.01(6) 2_566 . ?
O6 Mn1 O1 85.99(6) . . ?
O2 Mn1 O1 91.78(5) 1_455 2_566 ?
O2 Mn1 O1 88.22(5) 2_666 2_566 ?
O6 Mn1 O1 85.99(6) 2_566 2_566 ?
O6 Mn1 O1 94.01(6) . 2_566 ?
O1 Mn1 O1 180.0 . 2_566 ?
O2 P1 O1 114.98(8) . . ?
O2 P1 O3 109.33(9) . . ?
O1 P1 O3 108.75(9) . . ?
O2 P1 C1 111.52(10) . . ?
O1 P1 C1 106.15(9) . . ?
O3 P1 C1 105.66(10) . . ?
P1 O1 Mn1 120.32(8) . . ?
P1 O2 Mn1 127.20(9) . 1_655 ?
C2 C1 P1 116.07(15) . . ?
C7 C2 C3 118.5(2) . . ?
C7 C2 C1 120.8(2) . . ?
C3 C2 C1 120.6(2) . . ?
C4 C3 C2 120.7(2) . . ?
C3 C4 C5 120.3(2) . . ?
C6 C5 C4 119.5(2) . . ?
C6 C5 C8 120.6(2) . . ?
C4 C5 C8 119.9(2) . . ?
C7 C6 C5 119.9(2) . . ?
C6 C7 C2 121.1(2) . . ?
O4 C8 O5 123.2(2) . . ?
O4 C8 C5 119.0(2) . . ?
O5 C8 C5 117.8(2) . . ?

loop_
_geom_bond_atom_site_label_1
_geom_bond_atom_site_label_2
_geom_bond_distance
_geom_bond_site_symmetry_2
_geom_bond_publ_flag
Mn1 O2 2.1546(14) 1_455 ?
Mn1 O2 2.1546(14) 2_666 ?
Mn1 O6 2.1746(17) 2_566 ?
Mn1 O6 2.1746(17) . ?
Mn1 O1 2.2628(15) . ?
Mn1 O1 2.2628(15) 2_566 ?
P1 O2 1.5105(15) . ?
P1 O1 1.5270(15) . ?
P1 O3 1.5843(16) . ?
P1 C1 1.798(2) . ?
O2 Mn1 2.1546(14) 1_655 ?
O4 C8 1.257(3) . ?
O5 C8 1.280(3) . ?
C1 C2 1.507(3) . ?
C2 C7 1.392(3) . ?
C2 C3 1.395(3) . ?
C3 C4 1.381(3) . ?
C4 C5 1.392(3) . ?
C5 C6 1.390(3) . ?
C5 C8 1.480(3) . ?
C6 C7 1.384(3) . ?

loop_
_geom_hbond_atom_site_label_D
_geom_hbond_atom_site_label_H
_geom_hbond_atom_site_label_A
_geom_hbond_distance_DH
_geom_hbond_distance_HA
_geom_hbond_distance_DA
_geom_hbond_angle_DHA
_geom_hbond_site_symmetry_A
O3 H3 O1 0.78(3) 1.99(3) 2.757(2) 170(3) 1_655
O6 H61 O1 0.80(3) 2.04(3) 2.841(2) 174(3) 2_576
O6 H62 O2 0.82(3) 2.05(3) 2.738(2) 142(3) 2_566
O4 H4 O5 0.92 1.71 2.618(2) 167.5 2_857

loop_
_geom_torsion_atom_site_label_1
_geom_torsion_atom_site_label_2
_geom_torsion_atom_site_label_3
_geom_torsion_atom_site_label_4
_geom_torsion
_geom_torsion_site_symmetry_1
_geom_torsion_site_symmetry_2
_geom_torsion_site_symmetry_3
_geom_torsion_site_symmetry_4
_geom_torsion_publ_flag
O2 P1 O1 Mn1 28.51(12) . . . . ?
O3 P1 O1 Mn1 151.45(9) . . . . ?
C1 P1 O1 Mn1 -95.28(11) . . . . ?
O2 Mn1 O1 P1 102.65(10) 1_455 . . . ?
O2 Mn1 O1 P1 -77.35(10) 2_666 . . . ?
O6 Mn1 O1 P1 12.60(10) 2_566 . . . ?
O6 Mn1 O1 P1 -167.40(10) . . . . ?
O1 Mn1 O1 P1 -101(100) 2_566 . . . ?
O1 P1 O2 Mn1 83.48(12) . . . 1_655 ?
O3 P1 O2 Mn1 -39.15(13) . . . 1_655 ?
C1 P1 O2 Mn1 -155.62(11) . . . 1_655 ?
O2 P1 C1 C2 58.2(2) . . . . ?
O1 P1 C1 C2 -175.91(16) . . . . ?
O3 P1 C1 C2 -60.53(19) . . . . ?
P1 C1 C2 C7 98.9(2) . . . . ?
P1 C1 C2 C3 -82.4(2) . . . . ?
C7 C2 C3 C4 0.6(3) . . . . ?
C1 C2 C3 C4 -178.1(2) . . . . ?
C2 C3 C4 C5 -0.6(3) . . . . ?
C3 C4 C5 C6 0.1(3) . . . . ?
C3 C4 C5 C8 179.4(2) . . . . ?
C4 C5 C6 C7 0.3(3) . . . . ?
C8 C5 C6 C7 -179.0(2) . . . . ?
C5 C6 C7 C2 -0.3(3) . . . . ?
C3 C2 C7 C6 -0.2(3) . . . . ?
C1 C2 C7 C6 178.5(2) . . . . ?
C6 C5 C8 O4 177.2(2) . . . . ?
C4 C5 C8 O4 -2.1(3) . . . . ?
C6 C5 C8 O5 -3.2(3) . . . . ?
C4 C5 C8 O5 177.5(2) . . . . ?
